data_4334374
loop_
_publ_author_name
'Alshima'a A. Massoud'
'Vratislav Langer'
'Yousry M. Gohar'
'Morsy A. M. Abu-Youssef'
'Janne J\"anis'
'Gabriella Lindberg'
'Karl Hansson'
'Lars \"Ohrstr\"om'

_publ_section_title
;
 Effects of Different Substituents on the Crystal Structures and
 Antimicrobial Activities of Six Ag(I) Quinoline Compounds
;
_journal_name_full 'Inorganic Chemistry'
_journal_page_first 4046
_journal_page_last 4060
_journal_paper_doi 10.1021/ic400081v
_journal_volume 52
_journal_year 2013
_chemical_formula_moiety 'C18 H12 Ag N4 O4, N O3'
_chemical_formula_sum 'C18 H12 Ag N5 O7'
_chemical_formula_weight 518.20
_chemical_name_systematic
; 
 ? 
;
_space_group_IT_number 15
_symmetry_cell_setting monoclinic
_symmetry_space_group_name_Hall '-C 2yc'
_symmetry_space_group_name_H-M 'C 1 2/c 1'
_atom_sites_solution_hydrogens geom
_atom_sites_solution_primary direct
_atom_sites_solution_secondary difmap
_audit_creation_method SHELXL-97
_cell_angle_alpha 90.00
_cell_angle_beta 98.665(2)
_cell_angle_gamma 90.00
_cell_formula_units_Z 4
_cell_length_a 9.6050(9)
_cell_length_b 12.8009(12)
_cell_length_c 14.4899(14)
_cell_measurement_reflns_used 1662
_cell_measurement_temperature 153(2)
_cell_measurement_theta_max 27.64
_cell_measurement_theta_min 2.67
_cell_volume 1761.2(3)
_computing_structure_refinement 'SHELXL-97 (Sheldrick, 1997)'
_computing_structure_solution 'SHELXS-97 (Sheldrick, 1990)'
_diffrn_ambient_temperature 153(2)
_diffrn_detector_area_resol_mean '120 \mm'
_diffrn_measured_fraction_theta_full 0.999
_diffrn_measured_fraction_theta_max 0.999
_diffrn_measurement_device_type 'Siemens CCD area detector'
_diffrn_measurement_method '\w scans'
_diffrn_radiation_monochromator graphite
_diffrn_radiation_source 'fine-focus sealed tube'
_diffrn_radiation_type MoK\a
_diffrn_radiation_wavelength 0.71073
_diffrn_reflns_av_R_equivalents 0.1458
_diffrn_reflns_av_sigmaI/netI 0.1137
_diffrn_reflns_limit_h_max 14
_diffrn_reflns_limit_h_min -14
_diffrn_reflns_limit_k_max 18
_diffrn_reflns_limit_k_min -18
_diffrn_reflns_limit_l_max 21
_diffrn_reflns_limit_l_min -21
_diffrn_reflns_number 15519
_diffrn_reflns_theta_full 31.53
_diffrn_reflns_theta_max 31.53
_diffrn_reflns_theta_min 2.67
_diffrn_standards_decay_% 0
_diffrn_standards_number 0
_exptl_absorpt_coefficient_mu 1.204
_exptl_absorpt_correction_T_max 0.8307
_exptl_absorpt_correction_T_min 0.7948
_exptl_absorpt_correction_type multi-scan
_exptl_absorpt_process_details 'SADABS (Sheldrick, 2003)'
_exptl_crystal_colour colorless
_exptl_crystal_density_diffrn 1.954
_exptl_crystal_description prism
_exptl_crystal_F_000 1032
_exptl_crystal_size_max 0.20
_exptl_crystal_size_mid 0.16
_exptl_crystal_size_min 0.16
_refine_diff_density_max 0.881
_refine_diff_density_min -0.808
_refine_diff_density_rms 0.132
_refine_ls_extinction_method none
_refine_ls_goodness_of_fit_ref 0.994
_refine_ls_hydrogen_treatment constr
_refine_ls_matrix_type full
_refine_ls_number_parameters 142
_refine_ls_number_reflns 2945
_refine_ls_number_restraints 0
_refine_ls_restrained_S_all 0.994
_refine_ls_R_factor_all 0.1202
_refine_ls_R_factor_gt 0.0460
_refine_ls_shift/su_max 0.000
_refine_ls_shift/su_mean 0.000
_refine_ls_structure_factor_coef Fsqd
_refine_ls_weighting_details 'calc w=1/[\s^2^(Fo^2^)+(0.0239P)^2^+0.1420P] where P=(Fo^2^+2Fc^2^)/3'
_refine_ls_weighting_scheme calc
_refine_ls_wR_factor_gt 0.0704
_refine_ls_wR_factor_ref 0.0833
_reflns_number_gt 1704
_reflns_number_total 2945
_reflns_threshold_expression >2sigma(I)
_cod_data_source_file ic400081v_si_002_1.cif
_cod_data_source_block 1
_cod_original_sg_symbol_H-M 'C 2/c'
_cod_database_code 4334374

loop_
_symmetry_equiv_pos_as_xyz
'x, y, z'
'-x, y, -z+1/2'
'x+1/2, y+1/2, z'
'-x+1/2, y+1/2, -z+1/2'
'-x, -y, -z'
'x, -y, z-1/2'
'-x+1/2, -y+1/2, -z'
'x+1/2, -y+1/2, z-1/2'

loop_
_atom_site_label
_atom_site_type_symbol
_atom_site_fract_x
_atom_site_fract_y
_atom_site_fract_z
_atom_site_U_iso_or_equiv
_atom_site_adp_type
_atom_site_occupancy
_atom_site_symmetry_multiplicity
_atom_site_calc_flag
_atom_site_refinement_flags
Ag1 Ag 1.0000 0.65810(3) 1.2500 0.02889(13) Uani 1 2 d S
N1 N 1.0001(3) 0.64679(18) 1.10249(15) 0.0203(6) Uani 1 1 d .
C2 C 1.1203(3) 0.6530(2) 1.07032(19) 0.0225(7) Uani 1 1 d .
H2 H 1.2037 0.6637 1.1136 0.027 Uiso 1 1 calc R
C3 C 1.1320(3) 0.6445(2) 0.9751(2) 0.0230(7) Uani 1 1 d .
H3 H 1.2216 0.6488 0.9550 0.028 Uiso 1 1 calc R
C4 C 1.0128(3) 0.6301(2) 0.91155(19) 0.0208(7) Uani 1 1 d .
H4 H 1.0184 0.6269 0.8467 0.025 Uiso 1 1 calc R
C5 C 0.7494(3) 0.6059(2) 0.88601(18) 0.0181(7) Uani 1 1 d .
C6 C 0.6255(3) 0.5997(2) 0.91924(19) 0.0210(7) Uani 1 1 d .
H6 H 0.5398 0.5900 0.8780 0.025 Uiso 1 1 calc R
C7 C 0.6261(3) 0.6079(2) 1.0167(2) 0.0223(7) Uani 1 1 d .
H7 H 0.5401 0.6034 1.0414 0.027 Uiso 1 1 calc R
C8 C 0.7499(3) 0.6223(2) 1.07525(19) 0.0215(7) Uani 1 1 d .
H8 H 0.7491 0.6273 1.1406 0.026 Uiso 1 1 calc R
C9 C 0.8779(3) 0.6298(2) 1.04075(18) 0.0180(7) Uani 1 1 d .
C10 C 0.8824(3) 0.6200(2) 0.94321(18) 0.0157(6) Uani 1 1 d .
N2 N 0.7454(3) 0.59540(19) 0.78432(16) 0.0199(6) Uani 1 1 d .
O21 O 0.8308(2) 0.53755(17) 0.75527(13) 0.0251(5) Uani 1 1 d .
O22 O 0.6539(2) 0.64484(16) 0.73371(13) 0.0251(5) Uani 1 1 d .
N3 N 0.5000 0.6598(3) 1.2500 0.0202(8) Uani 1 2 d S
O31 O 0.5000 0.5629(3) 1.2500 0.0619(12) Uani 1 2 d S
O32 O 0.6146(2) 0.70851(17) 1.25863(14) 0.0302(5) Uani 1 1 d .

loop_
_atom_site_aniso_label
_atom_site_aniso_U_11
_atom_site_aniso_U_22
_atom_site_aniso_U_33
_atom_site_aniso_U_23
_atom_site_aniso_U_13
_atom_site_aniso_U_12
Ag1 0.0432(3) 0.0275(2) 0.01349(15) 0.000 -0.00380(13) 0.000
N1 0.0273(15) 0.0167(14) 0.0153(11) 0.0023(10) -0.0019(10) -0.0004(12)
C2 0.0218(18) 0.0183(16) 0.0244(14) 0.0013(13) -0.0063(12) -0.0008(15)
C3 0.0198(17) 0.0229(18) 0.0256(14) -0.0001(13) 0.0009(12) -0.0026(14)
C4 0.0249(19) 0.0195(17) 0.0171(13) 0.0002(11) -0.0002(12) -0.0011(13)
C5 0.0237(18) 0.0164(16) 0.0131(13) 0.0018(11) -0.0003(11) 0.0011(13)
C6 0.0191(18) 0.0196(17) 0.0232(15) 0.0011(12) -0.0001(12) -0.0003(14)
C7 0.0240(19) 0.0210(17) 0.0231(15) 0.0026(12) 0.0070(12) 0.0003(14)
C8 0.031(2) 0.0173(16) 0.0164(13) 0.0035(11) 0.0049(12) -0.0003(14)
C9 0.0246(18) 0.0137(15) 0.0146(12) 0.0031(11) -0.0001(11) -0.0007(13)
C10 0.0191(17) 0.0132(14) 0.0144(13) -0.0001(10) 0.0006(11) 0.0004(12)
N2 0.0228(16) 0.0179(14) 0.0181(11) 0.0002(10) 0.0005(10) -0.0040(12)
O21 0.0294(14) 0.0267(13) 0.0188(10) -0.0047(9) 0.0027(9) 0.0036(11)
O22 0.0222(12) 0.0298(13) 0.0205(10) 0.0039(9) -0.0053(8) -0.0005(10)
N3 0.022(2) 0.020(2) 0.0183(15) 0.000 0.0038(13) 0.000
O31 0.052(3) 0.023(2) 0.114(4) 0.000 0.020(2) 0.000
O32 0.0212(14) 0.0327(14) 0.0355(12) -0.0033(10) 0.0007(9) -0.0037(11)

loop_
_atom_type_symbol
_atom_type_description
_atom_type_scat_dispersion_real
_atom_type_scat_dispersion_imag
_atom_type_scat_source
C C 0.0033 0.0016 'International Tables Vol C Tables 4.2.6.8 and 6.1.1.4'
H H 0.0000 0.0000 'International Tables Vol C Tables 4.2.6.8 and 6.1.1.4'
N N 0.0061 0.0033 'International Tables Vol C Tables 4.2.6.8 and 6.1.1.4'
O O 0.0106 0.0060 'International Tables Vol C Tables 4.2.6.8 and 6.1.1.4'
Ag Ag -0.8971 1.1015 'International Tables Vol C Tables 4.2.6.8 and 6.1.1.4'

loop_
_geom_angle_atom_site_label_1
_geom_angle_atom_site_label_2
_geom_angle_atom_site_label_3
_geom_angle
_geom_angle_site_symmetry_1
_geom_angle_site_symmetry_3
N1 Ag1 N1 172.25(13) . 2_757
C2 N1 C9 119.1(2) . .
C2 N1 Ag1 118.90(18) . .
C9 N1 Ag1 121.9(2) . .
N1 C2 C3 123.3(3) . .
N1 C2 H2 118.3 . .
C3 C2 H2 118.3 . .
C4 C3 C2 119.2(3) . .
C4 C3 H3 120.4 . .
C2 C3 H3 120.4 . .
C3 C4 C10 119.3(3) . .
C3 C4 H4 120.3 . .
C10 C4 H4 120.3 . .
C6 C5 C10 124.1(3) . .
C6 C5 N2 117.3(2) . .
C10 C5 N2 118.6(3) . .
C5 C6 C7 118.7(3) . .
C5 C6 H6 120.7 . .
C7 C6 H6 120.7 . .
C8 C7 C6 120.1(3) . .
C8 C7 H7 119.9 . .
C6 C7 H7 119.9 . .
C7 C8 C9 121.2(3) . .
C7 C8 H8 119.4 . .
C9 C8 H8 119.4 . .
N1 C9 C8 119.1(2) . .
N1 C9 C10 120.4(3) . .
C8 C9 C10 120.5(3) . .
C4 C10 C9 118.5(3) . .
C4 C10 C5 126.0(2) . .
C9 C10 C5 115.4(3) . .
O21 N2 O22 124.1(2) . .
O21 N2 C5 118.7(2) . .
O22 N2 C5 117.2(2) . .
O31 N3 O32 119.83(19) . 2_657
O31 N3 O32 119.83(19) . .
O32 N3 O32 120.3(4) 2_657 .

loop_
_geom_bond_atom_site_label_1
_geom_bond_atom_site_label_2
_geom_bond_distance
_geom_bond_site_symmetry_2
Ag1 N1 2.142(2) .
Ag1 N1 2.142(2) 2_757
N1 C2 1.311(4) .
N1 C9 1.381(4) .
C2 C3 1.406(4) .
C2 H2 0.9500 .
C3 C4 1.369(4) .
C3 H3 0.9500 .
C4 C10 1.404(4) .
C4 H4 0.9500 .
C5 C6 1.352(4) .
C5 C10 1.425(4) .
C5 N2 1.474(3) .
C6 C7 1.415(4) .
C6 H6 0.9500 .
C7 C8 1.366(4) .
C7 H7 0.9500 .
C8 C9 1.399(4) .
C8 H8 0.9500 .
C9 C10 1.426(4) .
N2 O21 1.225(3) .
N2 O22 1.231(3) .
N3 O31 1.240(5) .
N3 O32 1.255(3) 2_657
N3 O32 1.255(3) .

loop_
_geom_torsion_atom_site_label_1
_geom_torsion_atom_site_label_2
_geom_torsion_atom_site_label_3
_geom_torsion_atom_site_label_4
_geom_torsion
_geom_torsion_site_symmetry_1
N1 Ag1 N1 C2 -96.1(2) 2_757
N1 Ag1 N1 C9 81.7(2) 2_757
C9 N1 C2 C3 0.9(4) .
Ag1 N1 C2 C3 178.8(2) .
N1 C2 C3 C4 0.6(5) .
C2 C3 C4 C10 -2.4(4) .
C10 C5 C6 C7 0.2(4) .
N2 C5 C6 C7 179.1(2) .
C5 C6 C7 C8 0.3(4) .
C6 C7 C8 C9 0.3(5) .
C2 N1 C9 C8 179.5(3) .
Ag1 N1 C9 C8 1.7(4) .
C2 N1 C9 C10 -0.6(4) .
Ag1 N1 C9 C10 -178.41(19) .
C7 C8 C9 N1 178.5(3) .
C7 C8 C9 C10 -1.5(4) .
C3 C4 C10 C9 2.6(4) .
C3 C4 C10 C5 179.2(3) .
N1 C9 C10 C4 -1.2(4) .
C8 C9 C10 C4 178.8(3) .
N1 C9 C10 C5 -178.1(2) .
C8 C9 C10 C5 1.8(4) .
C6 C5 C10 C4 -177.9(3) .
N2 C5 C10 C4 3.2(4) .
C6 C5 C10 C9 -1.2(4) .
N2 C5 C10 C9 179.9(2) .
C6 C5 N2 O21 -133.6(3) .
C10 C5 N2 O21 45.4(4) .
C6 C5 N2 O22 45.4(4) .
C10 C5 N2 O22 -135.7(3) .
